data_7155852
loop_
_publ_author_name
'Prandi, Cristina'
'Lombardi, Chiara'
'Artuso, Emma'
'LOLLI, Marco Lucio Lucio'
'Grandi, Eleonora'
'Priola, Emanuele'
'Spyrakis, Francesca'

_publ_section_title
;
 Recent Advances in the Synthesis of Analogues of Phytohormones
 Strigolactones with Ring-Closing Metathesis as a Key Step
;
_journal_name_full 'Org. Biomol. Chem.'
_journal_paper_doi 10.1039/C7OB01917C
_journal_year 2017
_chemical_absolute_configuration ad
_chemical_formula_sum 'C22 H23 N O6'
_chemical_formula_weight 397.41
_chemical_name_systematic
'  3-methyl-2-oxo-5-((E)-(2-oxo-4,8b-dihydro-2H-indeno[1,2-b]furan-3(3aH)-ylidene) methoxy)-2,5-dihydro-1H-pyrrole-1-carboxylate '
_space_group_IT_number 19
_symmetry_cell_setting orthorhombic
_symmetry_space_group_name_Hall 'P 2ac 2ab'
_symmetry_space_group_name_H-M 'P 21 21 21'
_atom_sites_solution_hydrogens geom
_atom_sites_solution_primary direct
_atom_sites_solution_secondary difmap
_audit_creation_method SHELXL-97
_audit_update_record
;
2017-07-31 deposited with the CCDC.
2017-08-30 downloaded from the CCDC.
;
_cell_angle_alpha 90.00
_cell_angle_beta 90.00
_cell_angle_gamma 90.00
_cell_formula_units_Z 4
_cell_length_a 9.0736(13)
_cell_length_b 10.7768(12)
_cell_length_c 21.461(3)
_cell_measurement_reflns_used 1659
_cell_measurement_temperature 293(2)
_cell_measurement_theta_max 53.1930
_cell_measurement_theta_min 4.5450
_cell_volume 2098.6(5)
_computing_cell_refinement 'CrysAlisPro 1.171.38.43 (Rigaku OD, 2015)'
_computing_data_collection 'CrysAlisPro 1.171.38.43 (Rigaku OD, 2015)'
_computing_data_reduction 'CrysAlisPro 1.171.38.43 (Rigaku OD, 2015)'
_computing_structure_refinement 'SHELXL-97 (Sheldrick, 1997)'
_computing_structure_solution 'SHELXS-97 (Sheldrick, 1990)'
_diffrn_ambient_temperature 293(2)
_diffrn_detector_area_resol_mean 10.2890
_diffrn_measured_fraction_theta_full 0.999
_diffrn_measured_fraction_theta_max 0.999
_diffrn_measurement_device 'four-circle diffractometer'
_diffrn_measurement_device_type 'Xcalibur, Ruby, Gemini ultra'
_diffrn_measurement_method '\w scans'
_diffrn_radiation_monochromator graphite
_diffrn_radiation_source 'fine-focus sealed tube'
_diffrn_radiation_type 'Cu K\a'
_diffrn_radiation_wavelength 1.54184
_diffrn_reflns_av_R_equivalents 0.0909
_diffrn_reflns_av_sigmaI/netI 0.0611
_diffrn_reflns_limit_h_max 10
_diffrn_reflns_limit_h_min -9
_diffrn_reflns_limit_k_max 12
_diffrn_reflns_limit_k_min -11
_diffrn_reflns_limit_l_max 20
_diffrn_reflns_limit_l_min -25
_diffrn_reflns_number 11775
_diffrn_reflns_theta_full 66.58
_diffrn_reflns_theta_max 66.58
_diffrn_reflns_theta_min 1.90
_diffrn_standards_number 11813
_exptl_absorpt_coefficient_mu 0.760
_exptl_absorpt_correction_T_max 1.00000
_exptl_absorpt_correction_T_min 0.91030
_exptl_absorpt_correction_type multi-scan
_exptl_absorpt_process_details
;
CrysAlisPro 1.171.38.43 (Rigaku Oxford Diffraction, 2015)
Empirical absorption correction using spherical harmonics,
 implemented in SCALE3 ABSPACK scaling algorithm.
;
_exptl_crystal_colour colourless
_exptl_crystal_density_diffrn 1.258
_exptl_crystal_density_method 'not measured'
_exptl_crystal_description platelett
_exptl_crystal_F_000 840.0
_exptl_crystal_recrystallization_method 'Re-crystallisation from solvent: methanol'
_exptl_crystal_size_max 0.46
_exptl_crystal_size_mid 0.24
_exptl_crystal_size_min 0.09
_refine_diff_density_max 0.122
_refine_diff_density_min -0.190
_refine_diff_density_rms 0.033
_refine_ls_abs_structure_details 'Flack H D (1983), Acta Cryst. A39, 876-881'
_refine_ls_abs_structure_Flack 0.01(8)
_refine_ls_extinction_method none
_refine_ls_goodness_of_fit_ref 1.033
_refine_ls_hydrogen_treatment mixed
_refine_ls_matrix_type full
_refine_ls_number_parameters 267
_refine_ls_number_reflns 3745
_refine_ls_number_restraints 0
_refine_ls_restrained_S_all 1.033
_refine_ls_R_factor_all 0.1080
_refine_ls_R_factor_gt 0.0522
_refine_ls_shift/su_max 0.000
_refine_ls_shift/su_mean 0.000
_refine_ls_structure_factor_coef Fsqd
_refine_ls_weighting_details 'calc w=1/[\s^2^(Fo^2^)+(0.0419P)^2^+0.0000P] where P=(Fo^2^+2Fc^2^)/3'
_refine_ls_weighting_scheme calc
_refine_ls_wR_factor_gt 0.0999
_refine_ls_wR_factor_ref 0.1247
_reflns_number_gt 2172
_reflns_number_total 3745
_reflns_threshold_expression >2sigma(I)
_cod_data_source_file c7ob01917c2.cif
_cod_data_source_block EA879
_cod_original_cell_volume 2098.5(5)
_cod_original_sg_symbol_H-M P2(1)2(1)2(1)
_cod_database_code 7155852
_oxdiff_exptl_absorpt_empirical_full_min 0.888
_oxdiff_exptl_absorpt_empirical_full_max 1.131
_oxdiff_exptl_absorpt_empirical_details
;
Empirical correction (ABSPACK) includes:
- Absorption correction using spherical harmonics
- Frame scaling
;

loop_
_symmetry_equiv_pos_as_xyz
'x, y, z'
'-x+1/2, -y, z+1/2'
'-x, y+1/2, -z+1/2'
'x+1/2, -y+1/2, -z'

loop_
_atom_site_label
_atom_site_type_symbol
_atom_site_fract_x
_atom_site_fract_y
_atom_site_fract_z
_atom_site_U_iso_or_equiv
_atom_site_adp_type
_atom_site_occupancy
_atom_site_symmetry_multiplicity
_atom_site_calc_flag
_atom_site_refinement_flags
O2 O 0.1502(3) 1.1817(2) 0.87059(11) 0.0710(7) Uani 1 1 d .
O4 O 0.6569(3) 0.5502(2) 0.96520(12) 0.0844(8) Uani 1 1 d .
O3 O 0.4598(3) 0.8448(2) 0.85544(11) 0.0657(6) Uani 1 1 d .
C13 C 0.4408(4) 0.9694(3) 0.85209(16) 0.0612(9) Uani 1 1 d .
H13 H 0.5212 1.0205 0.8441 0.073 Uiso 1 1 calc R
N1 N 0.6251(3) 0.7478(3) 0.92414(12) 0.0620(7) Uani 1 1 d .
C2 C 0.3094(4) 1.0188(3) 0.86012(16) 0.0552(9) Uani 1 1 d .
O1 O 0.3783(3) 1.2320(2) 0.84155(13) 0.0837(8) Uani 1 1 d .
C6 C -0.0223(4) 0.9392(3) 0.80065(17) 0.0629(9) Uani 1 1 d .
C17 C 0.6234(4) 0.6872(3) 0.82147(16) 0.0689(10) Uani 1 1 d .
H17 H 0.6199 0.6891 0.7782 0.083 Uiso 1 1 calc R
C1 C 0.2913(5) 1.1532(3) 0.85541(17) 0.0635(10) Uani 1 1 d .
C14 C 0.6069(4) 0.7988(3) 0.86205(16) 0.0613(9) Uani 1 1 d .
H14 H 0.6807 0.8625 0.8527 0.074 Uiso 1 1 calc R
C15 C 0.6429(4) 0.6183(3) 0.92187(18) 0.0655(9) Uani 1 1 d .
C3 C 0.1691(4) 0.9573(3) 0.87791(16) 0.0612(9) Uani 1 1 d .
H3 H 0.1782 0.9170 0.9187 0.073 Uiso 1 1 calc R
C16 C 0.6437(4) 0.5849(3) 0.85480(17) 0.0665(9) Uani 1 1 d .
C12 C 0.0625(4) 1.0695(3) 0.88141(17) 0.0634(9) Uani 1 1 d .
H12 H 0.0131 1.0729 0.9220 0.076 Uiso 1 1 calc R
C11 C -0.0453(4) 1.0505(3) 0.83051(16) 0.0609(9) Uani 1 1 d .
C4 C 0.1017(4) 0.8688(3) 0.83013(19) 0.0772(12) Uani 1 1 d .
H4A H 0.1742 0.8452 0.7991 0.093 Uiso 1 1 calc R
H4B H 0.0653 0.7943 0.8504 0.093 Uiso 1 1 calc R
C7 C -0.1103(5) 0.9066(4) 0.75083(19) 0.0836(12) Uani 1 1 d .
H7 H -0.0953 0.8316 0.7304 0.100 Uiso 1 1 calc R
C10 C -0.1565(5) 1.1294(4) 0.8114(2) 0.0811(11) Uani 1 1 d .
H10 H -0.1728 1.2040 0.8321 0.097 Uiso 1 1 calc R
C8 C -0.2198(6) 0.9852(6) 0.7317(2) 0.0995(17) Uani 1 1 d .
H8 H -0.2793 0.9633 0.6982 0.119 Uiso 1 1 calc R
C9 C -0.2423(5) 1.0963(5) 0.7616(3) 0.0995(16) Uani 1 1 d .
H9 H -0.3164 1.1494 0.7480 0.119 Uiso 1 1 calc R
O6 O 0.6343(3) 0.9387(2) 0.96287(10) 0.0735(7) Uani 1 1 d .
C18 C 0.6300(5) 0.8198(4) 0.97806(19) 0.0774(11) Uani 1 1 d .
C19 C 0.6457(5) 1.0371(4) 1.01250(17) 0.0720(11) Uani 1 1 d .
O5 O 0.6305(5) 0.7774(3) 1.02907(13) 0.1260(14) Uani 1 1 d .
C21 C 0.6626(5) 0.4535(4) 0.8349(2) 0.0954(14) Uani 1 1 d .
H21A H 0.7631 0.4287 0.8412 0.143 Uiso 1 1 calc R
H21B H 0.6380 0.4458 0.7916 0.143 Uiso 1 1 calc R
H21C H 0.5989 0.4012 0.8591 0.143 Uiso 1 1 calc R
C20B C 0.6499(6) 1.1537(3) 0.9745(2) 0.1024(15) Uani 1 1 d .
H20A H 0.5594 1.1620 0.9517 0.154 Uiso 1 1 calc R
H20B H 0.7310 1.1499 0.9458 0.154 Uiso 1 1 calc R
H20C H 0.6621 1.2239 1.0015 0.154 Uiso 1 1 calc R
C20A C 0.5149(5) 1.0320(4) 1.0544(2) 0.1111(17) Uani 1 1 d .
H20D H 0.4266 1.0313 1.0297 0.167 Uiso 1 1 calc R
H20E H 0.5146 1.1034 1.0811 0.167 Uiso 1 1 calc R
H20F H 0.5193 0.9580 1.0792 0.167 Uiso 1 1 calc R
C20C C 0.7890(5) 1.0187(5) 1.0464(2) 0.1080(16) Uani 1 1 d .
H20G H 0.8088 1.0898 1.0720 0.162 Uiso 1 1 calc R
H20H H 0.8671 1.0084 1.0167 0.162 Uiso 1 1 calc R
H20I H 0.7825 0.9460 1.0721 0.162 Uiso 1 1 calc R

loop_
_atom_site_aniso_label
_atom_site_aniso_U_11
_atom_site_aniso_U_22
_atom_site_aniso_U_33
_atom_site_aniso_U_23
_atom_site_aniso_U_13
_atom_site_aniso_U_12
O2 0.0802(19) 0.0498(14) 0.0829(17) -0.0143(12) -0.0060(16) 0.0047(14)
O4 0.109(2) 0.0677(16) 0.0761(18) 0.0130(15) -0.0115(17) 0.0131(16)
O3 0.0656(16) 0.0488(14) 0.0827(17) 0.0046(12) -0.0059(13) 0.0062(12)
C13 0.081(3) 0.047(2) 0.055(2) 0.0015(17) -0.011(2) -0.0016(19)
N1 0.085(2) 0.0526(17) 0.0483(16) -0.0002(14) -0.0072(16) 0.0099(17)
C2 0.066(2) 0.049(2) 0.050(2) 0.0046(16) -0.0047(17) 0.0075(18)
O1 0.0891(19) 0.0554(15) 0.107(2) 0.0085(15) -0.0051(17) -0.0118(15)
C6 0.069(2) 0.061(2) 0.060(2) -0.0052(19) 0.008(2) -0.009(2)
C17 0.076(3) 0.074(2) 0.057(2) -0.0126(19) -0.0004(19) 0.009(2)
C1 0.076(3) 0.055(2) 0.060(2) -0.0022(19) -0.012(2) 0.008(2)
C14 0.061(2) 0.058(2) 0.065(2) 0.0039(18) 0.0008(18) 0.0103(18)
C15 0.066(2) 0.059(2) 0.072(3) 0.001(2) 0.000(2) 0.009(2)
C3 0.073(2) 0.053(2) 0.058(2) 0.0060(18) 0.0030(19) -0.0009(19)
C16 0.067(2) 0.059(2) 0.074(2) -0.007(2) -0.001(2) 0.0098(19)
C12 0.075(2) 0.059(2) 0.056(2) -0.0020(18) 0.0077(18) 0.003(2)
C11 0.066(2) 0.060(2) 0.057(2) 0.0043(18) 0.0015(18) 0.004(2)
C4 0.080(3) 0.057(2) 0.095(3) -0.010(2) 0.000(2) 0.005(2)
C7 0.084(3) 0.096(3) 0.070(3) -0.008(2) 0.005(2) -0.024(3)
C10 0.072(3) 0.066(3) 0.105(3) 0.015(2) -0.002(3) 0.000(2)
C8 0.088(4) 0.135(5) 0.075(3) 0.024(3) -0.022(3) -0.035(4)
C9 0.078(3) 0.100(4) 0.120(4) 0.045(3) -0.021(3) -0.013(3)
O6 0.105(2) 0.0574(15) 0.0586(14) -0.0075(12) -0.0089(15) 0.0081(15)
C18 0.104(3) 0.066(3) 0.062(3) 0.000(2) -0.001(2) 0.008(2)
C19 0.083(3) 0.069(2) 0.064(2) -0.021(2) -0.003(2) 0.003(2)
O5 0.246(5) 0.079(2) 0.0527(17) 0.0056(16) -0.007(2) 0.011(2)
C21 0.120(4) 0.064(2) 0.103(3) -0.020(2) -0.003(3) 0.018(3)
C20B 0.144(4) 0.064(3) 0.099(3) -0.018(2) -0.007(3) -0.005(3)
C20A 0.103(4) 0.112(4) 0.118(4) -0.036(3) 0.038(3) -0.014(3)
C20C 0.098(4) 0.126(4) 0.100(4) -0.026(3) -0.020(3) 0.000(3)

loop_
_atom_type_symbol
_atom_type_description
_atom_type_scat_dispersion_real
_atom_type_scat_dispersion_imag
_atom_type_scat_source
C C 0.0033 0.0016 'International Tables Vol C Tables 4.2.6.8 and 6.1.1.4'
H H 0.0000 0.0000 'International Tables Vol C Tables 4.2.6.8 and 6.1.1.4'
N N 0.0061 0.0033 'International Tables Vol C Tables 4.2.6.8 and 6.1.1.4'
O O 0.0106 0.0060 'International Tables Vol C Tables 4.2.6.8 and 6.1.1.4'

loop_
_geom_angle_atom_site_label_1
_geom_angle_atom_site_label_2
_geom_angle_atom_site_label_3
_geom_angle
C1 O2 C12 111.3(3)
C13 O3 C14 117.8(3)
C2 C13 O3 120.5(3)
C18 N1 C15 125.3(3)
C18 N1 C14 123.7(3)
C15 N1 C14 110.9(3)
C13 C2 C1 119.6(3)
C13 C2 C3 129.0(3)
C1 C2 C3 111.3(3)
C11 C6 C7 119.6(4)
C11 C6 C4 111.0(3)
C7 C6 C4 129.3(4)
C16 C17 C14 111.7(3)
O1 C1 O2 121.4(3)
O1 C1 C2 130.2(4)
O2 C1 C2 108.3(3)
O3 C14 N1 109.2(3)
O3 C14 C17 108.3(3)
N1 C14 C17 102.6(3)
O4 C15 N1 126.6(3)
O4 C15 C16 127.4(3)
N1 C15 C16 106.0(3)
C2 C3 C4 116.7(3)
C2 C3 C12 101.5(3)
C4 C3 C12 105.6(3)
C17 C16 C15 108.7(3)
C17 C16 C21 130.7(3)
C15 C16 C21 120.6(3)
O2 C12 C11 110.8(3)
O2 C12 C3 107.3(3)
C11 C12 C3 105.6(3)
C6 C11 C10 120.6(4)
C6 C11 C12 111.3(3)
C10 C11 C12 128.0(3)
C6 C4 C3 105.5(3)
C8 C7 C6 119.7(4)
C9 C10 C11 119.1(4)
C7 C8 C9 120.5(4)
C10 C9 C8 120.5(5)
C18 O6 C19 120.7(3)
O5 C18 O6 126.9(4)
O5 C18 N1 123.5(4)
O6 C18 N1 109.6(3)
C20A C19 C20B 112.4(4)
C20A C19 C20C 113.1(4)
C20B C19 C20C 110.6(4)
C20A C19 O6 110.2(3)
C20B C19 O6 101.9(3)
C20C C19 O6 107.9(3)

loop_
_geom_bond_atom_site_label_1
_geom_bond_atom_site_label_2
_geom_bond_distance
O2 C1 1.356(4)
O2 C12 1.466(4)
O4 C15 1.191(4)
O3 C13 1.357(4)
O3 C14 1.430(4)
C13 C2 1.316(5)
N1 C18 1.394(4)
N1 C15 1.406(4)
N1 C14 1.451(4)
C2 C1 1.461(5)
C2 C3 1.485(5)
O1 C1 1.197(4)
C6 C11 1.376(5)
C6 C7 1.380(5)
C6 C4 1.497(5)
C17 C16 1.327(5)
C17 C14 1.493(5)
C15 C16 1.484(5)
C3 C4 1.529(5)
C3 C12 1.550(5)
C16 C21 1.489(5)
C12 C11 1.480(5)
C11 C10 1.381(5)
C7 C8 1.368(6)
C10 C9 1.370(6)
C8 C9 1.374(7)
O6 C18 1.324(4)
O6 C19 1.507(4)
C18 O5 1.186(4)
C19 C20A 1.489(6)
C19 C20B 1.499(5)
C19 C20C 1.503(6)
